data_7100546
loop_
_publ_author_name
'P. Gouzerh'
'Beatrice Godin'
'Patrick Herson'
'Laurent Ruhlmann'
'Jacqueline Vaissermann'
'Michel Verdaguer'

_publ_section_title
;
Coordination chemistry of the hexavacant
tungstophosphate [H2P2W12O48]12- : synthesis and characterization of
iron(III) complexes derived from the unprecedented {P2W14O54} fragment
;
_journal_name_full 'Chemical Communications'
_journal_paper_doi 10.1039/b510434c
_journal_year 2005
_chemical_formula_moiety 'K6 Na10 [H12 P4 W28 Fe8 O120] 28H2O'
_chemical_formula_sum 'Fe8 K6 Na10 O148 P4 W28'
_chemical_formula_weight 8619.41
_space_group_IT_number 2
_symmetry_cell_setting triclinic
_symmetry_space_group_name_Hall '-P 1'
_symmetry_space_group_name_H-M 'P -1'
_cell_angle_alpha 83.49(5)
_cell_angle_beta 82.73(9)
_cell_angle_gamma 79.63(6)
_cell_formula_units_Z 1
_cell_length_a 12.643(15)
_cell_length_b 15.390(8)
_cell_length_c 19.218(10)
_cell_measurement_temperature 295
_cell_volume 3633(5)
_diffrn_ambient_temperature 295
_exptl_crystal_density_diffrn 3.94
_cod_depositor_comments
;
The following automatic conversions were performed:
'_symmetry_cell_setting' value 'Triclinic' changed to 'triclinic'
according to '/home/saulius/struct/CIF-dictionaries/cif_core.dic'
dictionary named 'cif_core.dic' version 2.4.1 from 2010-06-29.

Automatic conversion script
Id: cif_fix_enum 1527 2010-12-29 10:47:43Z saulius 
;
_cod_original_sg_symbol_H-M 'P -1 '
_cod_database_code 7100546

loop_
_symmetry_equiv_pos_as_xyz
x,y,z
-x,-y,-z

loop_
_atom_site_label
_atom_site_type_symbol
_atom_site_fract_x
_atom_site_fract_y
_atom_site_fract_z
_atom_site_U_iso_or_equiv
_atom_site_occupancy
_atom_site_adp_type
_atom_site_refinement_flags_posn
_atom_site_refinement_flags_adp
_atom_site_refinement_flags_occupancy
_atom_site_disorder_assembly
_atom_site_disorder_group
_atom_site_attached_hydrogens
W1 W 0.57050(10) 0.15416(8) 0.82019(7) 0.0159 1.0000 Uani . . . . . .
W2 W 0.58685(10) 0.16254(7) 0.63910(7) 0.0150 1.0000 Uani . . . . . .
W3 W 0.37396(10) 0.09155(7) 0.74354(7) 0.0157 1.0000 Uani . . . . . .
W4 W 0.60515(10) 0.39067(8) 0.79980(6) 0.0146 1.0000 Uani . . . . . .
W5 W 0.36992(10) 0.32047(8) 0.91119(6) 0.0149 1.0000 Uani . . . . . .
W6 W 0.17346(10) 0.25681(8) 0.83647(6) 0.0145 1.0000 Uani . . . . . .
W7 W 0.18592(10) 0.26192(7) 0.64349(6) 0.0141 1.0000 Uani . . . . . .
W8 W 0.45932(10) 0.62757(8) 0.79164(6) 0.0148 1.0000 Uani . . . . . .
W9 W 0.22390(10) 0.55517(8) 0.90183(6) 0.0152 1.0000 Uani . . . . . .
W10 W 0.02625(10) 0.49211(8) 0.82733(7) 0.0149 1.0000 Uani . . . . . .
W11 W 0.03701(10) 0.49809(8) 0.63357(6) 0.0145 1.0000 Uani . . . . . .
W12 W 0.20701(10) 0.77065(7) 0.61552(6) 0.0142 1.0000 Uani . . . . . .
W13 W 0.18752(10) 0.77079(8) 0.79486(7) 0.0161 1.0000 Uani . . . . . .
W14 W -0.01152(10) 0.70837(7) 0.72028(7) 0.0159 1.0000 Uani . . . . . .
Fe1 Fe 0.4602(3) 0.6272(3) 0.6240(2) 0.0119 1.0000 Uani . . . . . .
Fe2 Fe 0.2465(3) 0.5621(3) 0.5420(2) 0.0125 1.0000 Uani . . . . . .
Fe3 Fe 0.6148(3) 0.3900(3) 0.6313(2) 0.0121 1.0000 Uani . . . . . .
Fe4 Fe 0.3963(3) 0.3265(3) 0.5530(2) 0.0121 1.0000 Uani . . . . . .
P1 P 0.3963(6) 0.3181(5) 0.7277(4) 0.0140 1.0000 Uani . . . . . .
P2 P 0.2406(6) 0.5676(5) 0.7174(4) 0.0120 1.0000 Uani . . . . . .
K1 K 0.6897(8) 0.5530(6) 0.9150(6) 0.0450 1.0000 Uani . . . . . .
K2 K 0.8703(8) 0.3035(7) 0.9099(6) 0.0526 1.0000 Uani . . . . . .
K3 K 0.4523(9) -0.1481(6) 0.6879(5) 0.0439 1.0000 Uani . . . . . .
Na1 Na -0.0053(13) 0.0859(10) 0.6265(10) 0.0408 1.0000 Uani . . . . . .
Na2 Na 0.410(2) 0.2090(12) 1.1025(12) 0.0706 1.0000 Uani . . . . . .
Na3 Na 0.2183(15) 0.1697(11) 0.4775(9) 0.0472 1.0000 Uani . . . . . .
Na4 Na 0.1395(14) 0.3920(10) 0.4861(9) 0.0401 1.0000 Uani . . . . . .
O10 O 0.6495(17) 0.0905(13) 0.8772(12) 0.017(4) 1.0000 Uiso . . . . . .
O12 O 0.6477(18) 0.1196(14) 0.7362(12) 0.021(5) 1.0000 Uiso . . . . . .
O13 O 0.4743(16) 0.0722(13) 0.8135(11) 0.014(4) 1.0000 Uiso . . . . . .
O14 O 0.6222(18) 0.2619(14) 0.8060(12) 0.021(5) 1.0000 Uiso . . . . . .
O15 O 0.4609(19) 0.2105(15) 0.8897(13) 0.024(5) 1.0000 Uiso . . . . . .
O18 O 0.5184(15) 0.6676(12) 0.7056(10) 0.009(4) 1.0000 Uiso . . . . . .
O20 O 0.6760(17) 0.0981(13) 0.5830(12) 0.018(4) 1.0000 Uiso . . . . . .
O21 O 0.3933(17) 0.5705(13) 0.5608(11) 0.016(4) 1.0000 Uiso . . . . . .
O23 O 0.4872(18) 0.0710(14) 0.6729(12) 0.020(5) 1.0000 Uiso . . . . . .
O24 O 0.3046(16) 0.4361(13) 0.5146(11) 0.015(4) 1.0000 Uiso . . . . . .
O30 O 0.3325(18) -0.0100(14) 0.7546(12) 0.020(5) 1.0000 Uiso . . . . . .
O31 O 0.5828(16) 0.5256(13) 0.6270(11) 0.016(4) 1.0000 Uiso . . . . . .
O32 O 0.6484(19) 0.2604(15) 0.6376(13) 0.024(5) 1.0000 Uiso . . . . . .
O34 O 0.6904(17) 0.3963(13) 0.7157(12) 0.018(4) 1.0000 Uiso . . . . . .
O36 O 0.2800(15) 0.1575(12) 0.8159(10) 0.009(4) 1.0000 Uiso . . . . . .
O37 O 0.2909(19) 0.1581(15) 0.6785(13) 0.025(5) 1.0000 Uiso . . . . . .
O40 O 0.6955(18) 0.3969(14) 0.8586(12) 0.019(4) 1.0000 Uiso . . . . . .
O42 O 0.4864(18) 0.2120(14) 0.5780(12) 0.021(5) 1.0000 Uiso . . . . . .
O43 O 0.5046(16) 0.3978(13) 0.5678(11) 0.015(4) 1.0000 Uiso . . . . . .
O45 O 0.4793(17) 0.3781(14) 0.8686(12) 0.019(4) 1.0000 Uiso . . . . . .
O47 O 0.2672(18) 0.2677(14) 0.5590(12) 0.020(5) 1.0000 Uiso . . . . . .
O48 O 0.5446(14) 0.5138(11) 0.7895(10) 0.007(4) 1.0000 Uiso . . . . . .
O50 O 0.7411(15) 0.4000(12) 0.5590(10) 0.010(4) 1.0000 Uiso . . . . . .
O56 O 0.2458(16) 0.2627(12) 0.9188(11) 0.013(4) 1.0000 Uiso . . . . . .
O59 O 0.2740(15) 0.4316(12) 0.9145(10) 0.010(4) 1.0000 Uiso . . . . . .
O60 O 0.0692(19) 0.2018(14) 0.8757(13) 0.023(5) 1.0000 Uiso . . . . . .
O67 O 0.1481(16) 0.2765(12) 0.7438(11) 0.013(4) 1.0000 Uiso . . . . . .
O70 O 0.0894(19) 0.2057(15) 0.6266(13) 0.025(5) 1.0000 Uiso . . . . . .
O80 O 0.5277(19) 0.6701(15) 0.8468(13) 0.024(5) 1.0000 Uiso . . . . . .
O89 O 0.3610(16) 0.5727(13) 0.8616(11) 0.015(4) 1.0000 Uiso . . . . . .
O90 O 0.225(2) 0.5779(15) 0.9859(13) 0.027(5) 1.0000 Uiso . . . . . .
O100 O -0.1023(16) 0.4786(13) 0.8660(11) 0.014(4) 1.0000 Uiso . . . . . .
O110 O -0.0864(18) 0.4870(14) 0.6129(13) 0.023(5) 1.0000 Uiso . . . . . .
O112 O 0.3499(15) 0.7356(12) 0.6215(10) 0.011(4) 1.0000 Uiso . . . . . .
O120 O 0.1996(18) 0.8640(14) 0.5579(13) 0.023(5) 1.0000 Uiso . . . . . .
O130 O 0.172(2) 0.8541(15) 0.8480(13) 0.028(5) 1.0000 Uiso . . . . . .
O140 O -0.1467(18) 0.7549(14) 0.7273(12) 0.019(5) 1.0000 Uiso . . . . . .
O211 O 0.0983(16) 0.5347(12) 0.5476(11) 0.014(4) 1.0000 Uiso . . . . . .
O212 O 0.1934(16) 0.6847(13) 0.5635(11) 0.015(4) 1.0000 Uiso . . . . . .
O302 O 0.3924(16) 0.3076(13) 0.9972(11) 0.015(4) 1.0000 Uiso . . . . . .
O401 O 0.5434(16) 0.6949(13) 0.5491(11) 0.015(4) 1.0000 Uiso . . . . . .
O610 O 0.1012(17) 0.3747(13) 0.8452(12) 0.018(4) 1.0000 Uiso . . . . . .
O711 O 0.1129(16) 0.3793(12) 0.6301(11) 0.013(4) 1.0000 Uiso . . . . . .
O910 O 0.0794(17) 0.5276(13) 0.9045(11) 0.017(4) 1.0000 Uiso . . . . . .
O913 O 0.1756(18) 0.6746(14) 0.8612(12) 0.019(4) 1.0000 Uiso . . . . . .
O1001 O 0.4561(17) 0.2201(13) 0.7313(11) 0.016(4) 1.0000 Uiso . . . . . .
O1002 O 0.3203(17) 0.3273(13) 0.7975(12) 0.018(4) 1.0000 Uiso . . . . . .
O1003 O 0.4839(16) 0.3781(13) 0.7222(11) 0.015(4) 1.0000 Uiso . . . . . .
O1004 O 0.3317(16) 0.3327(12) 0.6624(11) 0.013(4) 1.0000 Uiso . . . . . .
O1011 O 0.0237(16) 0.4705(13) 0.7355(11) 0.014(4) 1.0000 Uiso . . . . . .
O1013 O 0.3367(17) 0.7245(13) 0.7871(11) 0.015(4) 1.0000 Uiso . . . . . .
O1014 O -0.0081(15) 0.6161(12) 0.7923(10) 0.011(4) 1.0000 Uiso . . . . . .
O1114 O -0.0018(17) 0.6209(13) 0.6590(12) 0.018(4) 1.0000 Uiso . . . . . .
O1213 O 0.2041(16) 0.8326(12) 0.7059(10) 0.012(4) 1.0000 Uiso . . . . . .
O1214 O 0.0475(16) 0.7833(13) 0.6466(11) 0.015(4) 1.0000 Uiso . . . . . .
O1314 O 0.0357(15) 0.7772(12) 0.7848(10) 0.009(4) 1.0000 Uiso . . . . . .
O2001 O 0.1790(15) 0.6648(12) 0.7109(10) 0.010(4) 1.0000 Uiso . . . . . .
O2002 O 0.2128(15) 0.5236(11) 0.6559(10) 0.008(4) 1.0000 Uiso . . . . . .
O2003 O 0.3596(16) 0.5713(12) 0.7104(10) 0.011(4) 1.0000 Uiso . . . . . .
O2004 O 0.2019(16) 0.5225(13) 0.7864(11) 0.015(4) 1.0000 Uiso . . . . . .
O3001 O 0.373(2) 0.0817(19) 0.5350(17) 0.043(7) 1.0000 Uiso . . . . . .
O3002 O -0.127(2) 0.1936(19) 0.5684(17) 0.044(7) 1.0000 Uiso . . . . . .
O3003 O 0.044(3) 0.274(2) 0.4818(17) 0.047(7) 1.0000 Uiso . . . . . .
O3004 O 0.764(3) -0.049(2) 0.7307(18) 0.048(8) 1.0000 Uiso . . . . . .
O3005 O -0.070(2) -0.0473(18) 0.6210(16) 0.041(7) 1.0000 Uiso . . . . . .
O3006 O 0.250(3) 0.310(2) 0.398(2) 0.059(9) 1.0000 Uiso . . . . . .
O3007 O 0.119(3) 0.048(2) 0.5172(18) 0.051(8) 1.0000 Uiso . . . . . .
O3008 O 0.899(2) 0.3118(17) 0.7598(15) 0.036(6) 1.0000 Uiso . . . . . .
O3009 O 0.435(3) -0.100(2) 0.547(2) 0.057(9) 1.0000 Uiso . . . . . .
O3010 O 0.763(3) 0.709(3) 0.874(2) 0.070(11) 1.0000 Uiso . . . . . .
O3011 O 0.116(3) 0.015(2) 0.697(2) 0.066(10) 1.0000 Uiso . . . . . .
O3012 O 1.008(3) 0.043(2) 0.8318(19) 0.055(9) 1.0000 Uiso . . . . . .
O3013 O -0.121(3) 0.140(2) 0.737(2) 0.061(9) 1.0000 Uiso . . . . . .
O3014 O 0.672(3) -0.106(2) 0.622(2) 0.065(10) 1.0000 Uiso . . . . . .

loop_
_atom_site_aniso_label
_atom_site_aniso_U_11
_atom_site_aniso_U_22
_atom_site_aniso_U_33
_atom_site_aniso_U_23
_atom_site_aniso_U_13
_atom_site_aniso_U_12
W1 0.0161(6) 0.0145(5) 0.0165(6) 0.0000(4) -0.0036(5) -0.0006(4)
W2 0.0160(6) 0.0130(5) 0.0154(6) -0.0008(4) -0.0015(5) -0.0012(4)
W3 0.0177(6) 0.0112(5) 0.0182(6) -0.0011(4) -0.0013(5) -0.0030(4)
W4 0.0139(6) 0.0175(5) 0.0135(5) -0.0020(4) -0.0034(5) -0.0036(4)
W5 0.0165(6) 0.0170(5) 0.0112(5) -0.0001(4) -0.0017(5) -0.0034(4)
W6 0.0143(6) 0.0158(5) 0.0131(5) -0.0005(4) 0.0006(5) -0.0039(4)
W7 0.0150(6) 0.0144(5) 0.0138(5) -0.0010(4) -0.0021(5) -0.0049(4)
W8 0.0168(6) 0.0162(5) 0.0125(5) -0.0018(4) -0.0031(5) -0.0043(4)
W9 0.0175(6) 0.0171(5) 0.0109(5) -0.0012(4) -0.0012(5) -0.0030(4)
W10 0.0147(6) 0.0154(5) 0.0143(6) -0.0010(4) 0.0000(5) -0.0032(4)
W11 0.0141(6) 0.0171(5) 0.0128(6) -0.0008(4) -0.0019(5) -0.0044(4)
W12 0.0165(6) 0.0120(5) 0.0138(5) -0.0011(4) -0.0013(5) -0.0017(4)
W13 0.0194(6) 0.0135(5) 0.0154(6) -0.0036(4) -0.0019(5) -0.0015(4)
W14 0.0148(6) 0.0141(5) 0.0174(6) -0.0009(4) -0.0003(5) 0.0001(4)
Fe1 0.013(2) 0.0112(18) 0.0122(19) -0.0026(15) -0.0029(16) -0.0016(15)
Fe2 0.015(2) 0.0103(18) 0.013(2) -0.0026(15) -0.0028(17) -0.0031(15)
Fe3 0.0112(19) 0.0125(18) 0.0124(19) -0.0002(15) -0.0009(16) -0.0025(15)
Fe4 0.0113(19) 0.0116(18) 0.014(2) -0.0022(15) 0.0003(16) -0.0027(15)
P1 0.021(4) 0.007(3) 0.013(4) 0.002(3) -0.002(3) 0.000(3)
P2 0.008(3) 0.014(3) 0.014(4) -0.003(3) -0.005(3) 0.000(3)
K1 0.046(5) 0.037(5) 0.050(6) -0.012(4) -0.019(5) 0.012(4)
K2 0.038(5) 0.057(6) 0.056(7) -0.007(5) -0.008(5) 0.012(4)
K3 0.062(6) 0.031(4) 0.039(5) -0.009(4) -0.009(5) -0.003(4)
Na1 0.038(9) 0.034(8) 0.056(11) 0.007(7) -0.026(8) -0.014(7)
Na2 0.13(2) 0.041(10) 0.054(13) 0.003(9) -0.048(14) -0.016(11)
Na3 0.059(11) 0.045(9) 0.035(9) -0.001(7) -0.017(9) 0.004(8)
Na4 0.047(10) 0.039(8) 0.034(9) -0.006(7) -0.012(8) 0.000(7)

loop_
_geom_bond_atom_site_label_1
_geom_bond_site_symmetry_1
_geom_bond_atom_site_label_2
_geom_bond_site_symmetry_2
_geom_bond_distance
_geom_bond_publ_flag
W1 . W3 . 3.374(4) yes
W1 . O10 . 1.69(2) yes
W1 . O12 . 1.86(2) yes
W1 . O13 . 1.93(2) yes
W1 . O14 . 1.87(2) yes
W1 . O15 . 1.95(2) yes
W1 . O1001 . 2.40(2) yes
W2 . W3 . 3.415(4) yes
W2 . O12 . 2.10(2) yes
W2 . O20 . 1.72(2) yes
W2 . O23 . 2.05(2) yes
W2 . O32 . 1.81(2) yes
W2 . O42 . 1.84(2) yes
W2 . O1001 . 2.40(2) yes
W3 . O13 . 1.93(2) yes
W3 . O23 . 1.85(2) yes
W3 . O30 . 1.72(2) yes
W3 . O36 . 1.961(18) yes
W3 . O37 . 1.84(2) yes
W3 . O1001 . 2.37(2) yes
W4 . O14 . 1.95(2) yes
W4 . O34 . 1.83(2) yes
W4 . O40 . 1.73(2) yes
W4 . O45 . 1.96(2) yes
W4 . O48 . 1.910(17) yes
W4 . O1003 . 2.32(2) yes
W5 . W6 . 3.360(4) yes
W5 . O15 . 1.92(2) yes
W5 . O45 . 1.83(2) yes
W5 . O56 . 1.92(2) yes
W5 . O59 . 1.912(18) yes
W5 . O302 . 1.70(2) yes
W5 . O1002 . 2.33(2) yes
W6 . O36 . 1.889(18) yes
W6 . O56 . 1.94(2) yes
W6 . O60 . 1.74(2) yes
W6 . O67 . 1.83(2) yes
W6 . O610 . 1.89(2) yes
W6 . O1002 . 2.32(2) yes
W7 . Fe4 . 3.237(6) yes
W7 . O37 . 2.00(2) yes
W7 . O47 . 1.81(2) yes
W7 . O67 . 1.95(2) yes
W7 . O70 . 1.70(2) yes
W7 . O711 . 1.881(19) yes
W7 . O1004 . 2.39(2) yes
W8 . O18 . 1.815(19) yes
W8 . O48 . 1.886(17) yes
W8 . O80 . 1.70(2) yes
W8 . O89 . 1.94(2) yes
W8 . O1013 . 1.95(2) yes
W8 . O2003 . 2.45(2) yes
W9 . W10 . 3.366(4) yes
W9 . O59 . 1.892(18) yes
W9 . O89 . 1.86(2) yes
W9 . O90 . 1.70(3) yes
W9 . O910 . 1.94(2) yes
W9 . O913 . 1.94(2) yes
W9 . O2004 . 2.39(2) yes
W10 . O100 . 1.74(2) yes
W10 . O610 . 1.90(2) yes
W10 . O910 . 1.88(2) yes
W10 . O1011 . 1.84(2) yes
W10 . O1014 . 1.941(18) yes
W10 . O2004 . 2.37(2) yes
W11 . Fe2 . 3.232(6) yes
W11 . O110 . 1.70(2) yes
W11 . O211 . 1.81(2) yes
W11 . O711 . 1.909(19) yes
W11 . O1011 . 1.95(2) yes
W11 . O1114 . 1.97(2) yes
W11 . O2002 . 2.423(19) yes
W12 . W14 . 3.423(4) yes
W12 . O112 . 1.804(19) yes
W12 . O120 . 1.71(2) yes
W12 . O212 . 1.79(2) yes
W12 . O1213 . 2.07(2) yes
W12 . O1214 . 2.01(2) yes
W12 . O2001 . 2.346(19) yes
W13 . W14 . 3.377(4) yes
W13 . O130 . 1.70(2) yes
W13 . O913 . 1.86(2) yes
W13 . O1013 . 1.89(2) yes
W13 . O1213 . 1.87(2) yes
W13 . O1314 . 1.937(19) yes
W13 . O2001 . 2.447(19) yes
W14 . O140 . 1.72(2) yes
W14 . O1014 . 1.865(19) yes
W14 . O1114 . 1.87(2) yes
W14 . O1214 . 1.89(2) yes
W14 . O1314 . 1.931(19) yes
W14 . O2001 . 2.371(19) yes
Fe1 . O18 . 2.015(19) yes
Fe1 . O21 . 1.93(2) yes
Fe1 . O31 . 2.00(2) yes
Fe1 . O112 . 1.973(19) yes
Fe1 . O401 . 1.98(2) yes
Fe1 . O2003 . 2.16(2) yes
Fe2 . O50 2_666 1.96(2) yes
Fe2 . O21 . 1.97(2) yes
Fe2 . O24 . 2.05(2) yes
Fe2 . O211 . 1.98(2) yes
Fe2 . O212 . 1.96(2) yes
Fe2 . O2002 . 2.210(19) yes
Fe3 . O31 . 2.05(2) yes
Fe3 . O32 . 1.96(2) yes
Fe3 . O34 . 2.00(2) yes
Fe3 . O43 . 1.94(2) yes
Fe3 . O50 . 2.00(2) yes
Fe3 . O1003 . 2.26(2) yes
Fe4 . O401 2_666 2.05(2) yes
Fe4 . O24 . 1.99(2) yes
Fe4 . O42 . 1.96(2) yes
Fe4 . O43 . 1.97(2) yes
Fe4 . O47 . 1.99(2) yes
Fe4 . O1004 . 2.16(2) yes
P1 . O1001 . 1.56(2) yes
P1 . O1002 . 1.55(2) yes
P1 . O1003 . 1.55(2) yes
P1 . O1004 . 1.56(2) yes
P2 . O2001 . 1.556(19) yes
P2 . O2002 . 1.533(19) yes
P2 . O2003 . 1.50(2) yes
P2 . O2004 . 1.49(2) yes
K2 . O40 . 2.65(2) yes
